data_1535705
loop_
_publ_author_name
'Troyanov, S.I.'
'Rybakov, V.B.'
'Fokina, Z.A.'

_publ_section_title
;
 Synthesis and X-ray structural study of
 bis(trichlorotellurium(IV)-hexachlorozirconate(IV) (hafnate(IV))
 (TeCl3)2(MCl6) (M=Zr,Hf)
;
_journal_name_full 'Zhurnal Neorganicheskoi Khimii'
_journal_page_first 370
_journal_page_last 373
_journal_volume 39
_journal_year 1994
_chemical_formula_sum 'Cl12 Te2 Zr'
_chemical_name_systematic '(Te Cl3)2 (Zr Cl6)'
_space_group_IT_number 167
_symmetry_space_group_name_Hall '-R 3 2"c'
_symmetry_space_group_name_H-M 'R -3 c :H'
_cell_angle_alpha 90
_cell_angle_beta 90
_cell_angle_gamma 120
_cell_formula_units_Z 18
_cell_length_a 11.318
_cell_length_b 11.318
_cell_length_c 70.909
_cell_volume 7866.316
_citation_journal_id_ASTM ZNOKAQ
_cod_data_source_file Troyanov_ZNOKAQ_1994_1412.cif
_cod_data_source_block Cl12Te2Zr1
_cod_original_cell_volume 7866.315
_cod_original_formula_sum 'Cl12 Te2 Zr1'
_cod_database_code 1535705

loop_
_symmetry_equiv_pos_as_xyz
x,y,z
-y,x-y,z
-x+y,-x,z
y,x,-z+1/2
-x,-x+y,-z+1/2
x-y,-y,-z+1/2
-x,-y,-z
y,-x+y,-z
x-y,x,-z
-y,-x,z-1/2
x,x-y,z-1/2
-x+y,y,z-1/2
x+2/3,y+1/3,z+1/3
-y+2/3,x-y+1/3,z+1/3
-x+y+2/3,-x+1/3,z+1/3
y+2/3,x+1/3,-z+5/6
-x+2/3,-x+y+1/3,-z+5/6
x-y+2/3,-y+1/3,-z+5/6
-x+2/3,-y+1/3,-z+1/3
y+2/3,-x+y+1/3,-z+1/3
x-y+2/3,x+1/3,-z+1/3
-y+2/3,-x+1/3,z-1/6
x+2/3,x-y+1/3,z-1/6
-x+y+2/3,y+1/3,z-1/6
x+1/3,y+2/3,z+2/3
-y+1/3,x-y+2/3,z+2/3
-x+y+1/3,-x+2/3,z+2/3
y+1/3,x+2/3,-z+7/6
-x+1/3,-x+y+2/3,-z+7/6
x-y+1/3,-y+2/3,-z+7/6
-x+1/3,-y+2/3,-z+2/3
y+1/3,-x+y+2/3,-z+2/3
x-y+1/3,x+2/3,-z+2/3
-y+1/3,-x+2/3,z+1/6
x+1/3,x-y+2/3,z+1/6
-x+y+1/3,y+2/3,z+1/6

loop_
_atom_site_label
_atom_site_type_symbol
_atom_site_fract_x
_atom_site_fract_y
_atom_site_fract_z
_atom_site_occupancy
_atom_site_U_iso_or_equiv
Te1 Te+4 0.3423 0.3103 0.29308 1 0.0
Cl4 Cl-1 0.453 0.226 0.2714 1 0.0
Cl1 Cl-1 0.097 0.199 0.2701 1 0.0
Zr2 Zr+4 0.3333 0.6667 0.2933 1 0.0
Cl5 Cl-1 0.535 0.432 0.3121 1 0.0
Zr1 Zr+4 0 0 0.25 1 0.0
Cl6 Cl-1 0.256 0.123 0.3119 1 0.0
Cl3 Cl-1 0.136 0.568 0.2729 1 0.0
Cl2 Cl-1 0.231 0.455 0.3127 1 0.0
